data_7117655
loop_
_publ_author_name
'Mothukuri Ganesh Kumar'
'Sushil N. Benke'
'K. Muruga Poopathi Raja'
'Hosahudya N. Gopi'

_publ_section_title
;
 Engineering polypeptide folding through trans double bonds:
 transformation of miniature beta-meanders to hybrid helices
;
_journal_name_full Chem.Commun.
_journal_page_first 13397
_journal_paper_doi 10.1039/C5cc04523A
_journal_volume 51
_journal_year 2015
_chemical_compound_source synthesis
_chemical_formula_moiety 'C49 H72 N6 O9'
_chemical_formula_sum 'C49 H72 N6 O9'
_chemical_formula_weight 889.13
_chemical_name_common hexapeptide
_chemical_name_systematic Boc-LUdgFLUdgF-COOEt
_space_group_IT_number 5
_symmetry_cell_setting monoclinic
_symmetry_Int_Tables_number 5
_symmetry_space_group_name_Hall 'C 2y'
_symmetry_space_group_name_H-M 'C 1 2 1'
_atom_sites_solution_hydrogens geom
_atom_sites_solution_primary direct
_atom_sites_solution_secondary difmap
_audit_creation_method SHELXL-97
_audit_update_record
;
2015-05-05 deposited with the CCDC.
2015-07-15 downloaded from the CCDC.
;
_cell_angle_alpha 90.00
_cell_angle_beta 107.549(5)
_cell_angle_gamma 90.00
_cell_formula_units_Z 4
_cell_length_a 35.352(11)
_cell_length_b 10.430(3)
_cell_length_c 17.876(5)
_cell_measurement_temperature 100(2)
_cell_volume 6285(3)
_computing_structure_refinement 'SHELXL-97 (Sheldrick, 2008)'
_computing_structure_solution 'SHELXS-97 (Sheldrick, 2008)'
_diffrn_ambient_temperature 100(2)
_diffrn_measured_fraction_theta_full 1.000
_diffrn_measured_fraction_theta_max 1.000
_diffrn_radiation_monochromator graphite
_diffrn_radiation_type MoK\a
_diffrn_radiation_wavelength 0.71073
_diffrn_reflns_av_R_equivalents 0.0506
_diffrn_reflns_av_sigmaI/netI 0.0788
_diffrn_reflns_limit_h_max 47
_diffrn_reflns_limit_h_min -47
_diffrn_reflns_limit_k_max 13
_diffrn_reflns_limit_k_min -9
_diffrn_reflns_limit_l_max 23
_diffrn_reflns_limit_l_min -23
_diffrn_reflns_number 30623
_diffrn_reflns_theta_full 28.28
_diffrn_reflns_theta_max 28.28
_diffrn_reflns_theta_min 1.19
_diffrn_source 'fine-focus sealed tube'
_diffrn_source_type MoK\a
_exptl_absorpt_coefficient_mu 0.070
_exptl_absorpt_correction_T_max 0.993
_exptl_absorpt_correction_T_min 0.993
_exptl_absorpt_correction_type multi-scan
_exptl_absorpt_process_details SADABS
_exptl_crystal_colour Colorless
_exptl_crystal_density_diffrn 0.94
_exptl_crystal_density_method 'not measured'
_exptl_crystal_F_000 2120
_exptl_crystal_size_max 0.21
_exptl_crystal_size_mid 0.08
_exptl_crystal_size_min 0.1
_platon_squeeze_details
;
The volume occupied by solvent molecule is 27.7% of the unit cell.
;
_refine_diff_density_max 0.228
_refine_diff_density_min -0.256
_refine_diff_density_rms 0.050
_refine_ls_abs_structure_details 'Flack H D (1983), Acta Cryst. A39, 876-881'
_refine_ls_abs_structure_Flack 2.2(8)
_refine_ls_extinction_method none
_refine_ls_goodness_of_fit_ref 0.832
_refine_ls_hydrogen_treatment mixed
_refine_ls_matrix_type full
_refine_ls_number_parameters 589
_refine_ls_number_reflns 14074
_refine_ls_number_restraints 1
_refine_ls_restrained_S_all 0.832
_refine_ls_R_factor_all 0.0791
_refine_ls_R_factor_gt 0.0542
_refine_ls_shift/su_max 0.001
_refine_ls_shift/su_mean 0.000
_refine_ls_structure_factor_coef Fsqd
_refine_ls_weighting_details 'calc w=1/[\s^2^(Fo^2^)+(0.0926P)^2^+0.0000P] where P=(Fo^2^+2Fc^2^)/3'
_refine_ls_weighting_scheme calc
_refine_ls_wR_factor_gt 0.1280
_refine_ls_wR_factor_ref 0.1405
_reflns_number_gt 9674
_reflns_number_total 14074
_reflns_threshold_expression >2sigma(I)
_cod_data_source_file c5cc04523a2.cif
_cod_data_source_block MGK_Boc-LUdgFLUdgF-COOEt
_cod_original_cell_volume 6284(3)
_cod_original_sg_symbol_H-M 'C 2'
_cod_database_code 7117655

loop_
_symmetry_equiv_pos_as_xyz
'x, y, z'
'-x, y, -z'
'x+1/2, y+1/2, z'
'-x+1/2, y+1/2, -z'

loop_
_atom_site_label
_atom_site_type_symbol
_atom_site_fract_x
_atom_site_fract_y
_atom_site_fract_z
_atom_site_U_iso_or_equiv
_atom_site_adp_type
_atom_site_occupancy
_atom_site_symmetry_multiplicity
_atom_site_calc_flag
_atom_site_refinement_flags
_atom_site_disorder_assembly
_atom_site_disorder_group
O1 O 0.82904(5) 1.11171(15) 0.86486(8) 0.0253(3) Uani 1 1 d . . .
O2 O 0.81352(5) 0.89994(15) 0.86531(9) 0.0290(4) Uani 1 1 d . . .
O3 O 0.75251(5) 0.78037(15) 1.00215(9) 0.0256(3) Uani 1 1 d . . .
O4 O 0.65572(5) 0.77870(15) 0.96760(9) 0.0267(3) Uani 1 1 d . . .
O5 O 0.71346(5) 0.67117(15) 0.65562(8) 0.0264(3) Uani 1 1 d . . .
O6 O 0.77889(5) 0.44348(15) 0.70051(8) 0.0253(3) Uani 1 1 d . . .
O7 O 0.71111(5) 0.28299(16) 0.48470(9) 0.0316(4) Uani 1 1 d . . .
O8 O 0.56974(6) 0.6539(2) 0.31071(11) 0.0514(5) Uani 1 1 d . . .
O9 O 0.59278(6) 0.76513(19) 0.42249(11) 0.0451(5) Uani 1 1 d . . .
N1 N 0.81157(6) 1.03320(17) 0.96476(10) 0.0226(4) Uani 1 1 d . . .
H1 H 0.8109 1.1114 0.9796 0.027 Uiso 1 1 calc R . .
N2 N 0.73665(5) 0.99023(16) 1.00047(10) 0.0206(4) Uani 1 1 d . . .
H2 H 0.7426 1.0676 0.9918 0.025 Uiso 1 1 calc R . .
N3 N 0.67452(5) 0.89062(18) 0.87640(10) 0.0226(4) Uani 1 1 d . . .
H3 H 0.6891 0.9510 0.8674 0.027 Uiso 1 1 calc R . .
N4 N 0.77157(5) 0.70584(18) 0.75003(10) 0.0232(4) Uani 1 1 d . . .
H4 H 0.7825 0.7305 0.7976 0.028 Uiso 1 1 calc R . .
N5 N 0.77802(6) 0.53743(17) 0.58476(10) 0.0225(4) Uani 1 1 d . . .
H5 H 0.7820 0.6083 0.5637 0.027 Uiso 1 1 calc R . .
N6 N 0.70066(6) 0.45947(18) 0.54983(10) 0.0247(4) Uani 1 1 d . . .
H6A H 0.7113 0.5251 0.5773 0.030 Uiso 1 1 calc R . .
C1 C 0.84798(7) 1.1021(2) 0.80130(13) 0.0269(5) Uani 1 1 d . . .
C2 C 0.85840(8) 1.2403(2) 0.79105(15) 0.0331(6) Uani 1 1 d . . .
H2A H 0.8757 1.2723 0.8397 0.050 Uiso 1 1 calc R . .
H2B H 0.8346 1.2908 0.7756 0.050 Uiso 1 1 calc R . .
H2C H 0.8715 1.2455 0.7513 0.050 Uiso 1 1 calc R . .
C3 C 0.88568(8) 1.0210(2) 0.83042(15) 0.0340(6) Uani 1 1 d . . .
H3A H 0.8786 0.9339 0.8374 0.051 Uiso 1 1 calc R . .
H3B H 0.9021 1.0545 0.8795 0.051 Uiso 1 1 calc R . .
H3C H 0.9000 1.0238 0.7925 0.051 Uiso 1 1 calc R . .
C4 C 0.81934(8) 1.0500(3) 0.72635(13) 0.0330(6) Uani 1 1 d . . .
H4A H 0.7953 1.0992 0.7130 0.050 Uiso 1 1 calc R . .
H4B H 0.8135 0.9620 0.7339 0.050 Uiso 1 1 calc R . .
H4C H 0.8311 1.0558 0.6846 0.050 Uiso 1 1 calc R . .
C5 C 0.81786(6) 1.0065(2) 0.89545(12) 0.0215(4) Uani 1 1 d . . .
C6 C 0.80599(6) 0.9283(2) 1.01402(12) 0.0205(4) Uani 1 1 d . . .
H6 H 0.8183 0.8525 0.9990 0.025 Uiso 1 1 calc R . .
C7 C 0.82662(7) 0.9507(2) 1.10095(13) 0.0263(5) Uani 1 1 d . . .
H7A H 0.8198 0.8808 1.1303 0.032 Uiso 1 1 calc R . .
H7B H 0.8163 1.0290 1.1166 0.032 Uiso 1 1 calc R . .
C8 C 0.87206(7) 0.9611(3) 1.12408(14) 0.0321(5) Uani 1 1 d . . .
H8 H 0.8789 1.0424 1.1038 0.039 Uiso 1 1 calc R . .
C9 C 0.89102(9) 0.8537(3) 1.0918(2) 0.0589(9) Uani 1 1 d . . .
H9A H 0.8816 0.8556 1.0355 0.088 Uiso 1 1 calc R . .
H9B H 0.8842 0.7731 1.1102 0.088 Uiso 1 1 calc R . .
H9C H 0.9193 0.8641 1.1091 0.088 Uiso 1 1 calc R . .
C10 C 0.88839(8) 0.9639(3) 1.21438(15) 0.0453(7) Uani 1 1 d . . .
H10A H 0.9165 0.9794 1.2299 0.068 Uiso 1 1 calc R . .
H10B H 0.8833 0.8829 1.2351 0.068 Uiso 1 1 calc R . .
H10C H 0.8755 1.0309 1.2344 0.068 Uiso 1 1 calc R . .
C11 C 0.76268(6) 0.8940(2) 1.00319(11) 0.0219(5) Uani 1 1 d . . .
C12 C 0.69841(7) 0.9628(2) 1.01228(13) 0.0229(5) Uani 1 1 d . . .
C13 C 0.70354(8) 0.9109(2) 1.09491(12) 0.0311(5) Uani 1 1 d . . .
H13A H 0.7177 0.9724 1.1330 0.047 Uiso 1 1 calc R . .
H13B H 0.7182 0.8320 1.1020 0.047 Uiso 1 1 calc R . .
H13C H 0.6779 0.8958 1.1014 0.047 Uiso 1 1 calc R . .
C14 C 0.67419(8) 1.0871(2) 1.00044(15) 0.0310(5) Uani 1 1 d . . .
H14A H 0.6734 1.1248 0.9510 0.047 Uiso 1 1 calc R . .
H14B H 0.6863 1.1460 1.0420 0.047 Uiso 1 1 calc R . .
H14C H 0.6477 1.0684 1.0009 0.047 Uiso 1 1 calc R . .
C15 C 0.67509(6) 0.8663(2) 0.95017(12) 0.0203(4) Uani 1 1 d . . .
C16 C 0.64933(7) 0.8158(2) 0.81045(13) 0.0269(5) Uani 1 1 d . . .
H16 H 0.6393 0.7418 0.8324 0.032 Uiso 1 1 calc R . .
C17 C 0.61304(7) 0.8975(3) 0.76461(14) 0.0364(6) Uani 1 1 d . . .
H17A H 0.6020 0.9397 0.8016 0.044 Uiso 1 1 calc R . .
H17B H 0.6218 0.9634 0.7352 0.044 Uiso 1 1 calc R . .
C18 C 0.58157(8) 0.8188(3) 0.70946(15) 0.0419(7) Uani 1 1 d . . .
C19 C 0.58054(9) 0.7981(4) 0.63147(16) 0.0555(9) Uani 1 1 d . . .
H19 H 0.5991 0.8380 0.6120 0.067 Uiso 1 1 calc R . .
C20 C 0.55235(10) 0.7194(4) 0.58344(18) 0.0729(12) Uani 1 1 d . . .
H20 H 0.5518 0.7086 0.5315 0.088 Uiso 1 1 calc R . .
C21 C 0.52479(9) 0.6560(4) 0.61054(19) 0.0662(11) Uani 1 1 d . . .
H21 H 0.5065 0.6003 0.5781 0.079 Uiso 1 1 calc R . .
C22 C 0.52490(8) 0.6772(4) 0.68707(18) 0.0630(10) Uani 1 1 d . . .
H22 H 0.5059 0.6379 0.7058 0.076 Uiso 1 1 calc R . .
C23 C 0.55312(8) 0.7564(3) 0.73589(17) 0.0459(7) Uani 1 1 d . . .
H23 H 0.5531 0.7682 0.7874 0.055 Uiso 1 1 calc R . .
C24 C 0.67267(7) 0.7659(2) 0.75956(13) 0.0249(5) Uani 1 1 d . . .
H24 H 0.6583 0.7392 0.7094 0.030 Uiso 1 1 calc R . .
C25 C 0.71171(7) 0.7559(2) 0.77868(12) 0.0223(5) Uani 1 1 d . . .
H25 H 0.7269 0.7801 0.8288 0.027 Uiso 1 1 calc R . .
C26 C 0.73206(7) 0.7073(2) 0.72291(12) 0.0231(5) Uani 1 1 d . . .
C27 C 0.79765(6) 0.6649(2) 0.70418(12) 0.0214(4) Uani 1 1 d . . .
H27 H 0.7981 0.7304 0.6652 0.026 Uiso 1 1 calc R . .
C28 C 0.83936(7) 0.6472(2) 0.76121(13) 0.0251(5) Uani 1 1 d . . .
H28A H 0.8386 0.5782 0.7971 0.030 Uiso 1 1 calc R . .
H28B H 0.8467 0.7249 0.7920 0.030 Uiso 1 1 calc R . .
C29 C 0.87189(7) 0.6170(3) 0.72293(14) 0.0316(5) Uani 1 1 d . . .
H29 H 0.8638 0.5413 0.6894 0.038 Uiso 1 1 calc R . .
C30 C 0.90996(8) 0.5855(3) 0.78785(16) 0.0440(7) Uani 1 1 d . . .
H30A H 0.9054 0.5137 0.8176 0.066 Uiso 1 1 calc R . .
H30B H 0.9179 0.6584 0.8218 0.066 Uiso 1 1 calc R . .
H30C H 0.9305 0.5648 0.7650 0.066 Uiso 1 1 calc R . .
C31 C 0.87854(8) 0.7282(3) 0.67259(16) 0.0441(7) Uani 1 1 d . . .
H31A H 0.9012 0.7103 0.6553 0.066 Uiso 1 1 calc R . .
H31B H 0.8831 0.8057 0.7031 0.066 Uiso 1 1 calc R . .
H31C H 0.8555 0.7385 0.6278 0.066 Uiso 1 1 calc R . .
C32 C 0.78310(6) 0.5376(2) 0.66321(11) 0.0198(4) Uani 1 1 d . . .
C33 C 0.76627(7) 0.4251(2) 0.53331(12) 0.0228(5) Uani 1 1 d . . .
C34 C 0.76846(9) 0.4694(2) 0.45236(12) 0.0340(6) Uani 1 1 d . . .
H34A H 0.7948 0.4986 0.4572 0.051 Uiso 1 1 calc R . .
H34B H 0.7500 0.5382 0.4334 0.051 Uiso 1 1 calc R . .
H34C H 0.7619 0.3991 0.4161 0.051 Uiso 1 1 calc R . .
C35 C 0.79533(8) 0.3136(2) 0.56209(14) 0.0316(5) Uani 1 1 d . . .
H35A H 0.7927 0.2811 0.6106 0.047 Uiso 1 1 calc R . .
H35B H 0.8220 0.3433 0.5702 0.047 Uiso 1 1 calc R . .
H35C H 0.7895 0.2466 0.5235 0.047 Uiso 1 1 calc R . .
C36 C 0.72397(7) 0.3824(2) 0.52205(12) 0.0241(5) Uani 1 1 d . . .
C37 C 0.65853(7) 0.4375(2) 0.53577(13) 0.0294(5) Uani 1 1 d . . .
H37 H 0.6506 0.3620 0.5021 0.035 Uiso 1 1 calc R . .
C38 C 0.64842(8) 0.4143(2) 0.61285(14) 0.0332(6) Uani 1 1 d . . .
H38A H 0.6559 0.4892 0.6462 0.040 Uiso 1 1 calc R . .
H38B H 0.6200 0.4028 0.6010 0.040 Uiso 1 1 calc R . .
C39 C 0.66942(7) 0.2977(2) 0.65674(14) 0.0293(5) Uani 1 1 d . . .
C40 C 0.65529(8) 0.1734(3) 0.63188(14) 0.0344(6) Uani 1 1 d . . .
H40 H 0.6319 0.1629 0.5910 0.041 Uiso 1 1 calc R . .
C41 C 0.67636(9) 0.0673(3) 0.66850(15) 0.0386(6) Uani 1 1 d . . .
H41 H 0.6672 -0.0145 0.6518 0.046 Uiso 1 1 calc R . .
C42 C 0.71084(9) 0.0822(3) 0.72958(15) 0.0379(6) Uani 1 1 d . . .
H42 H 0.7248 0.0104 0.7540 0.045 Uiso 1 1 calc R . .
C43 C 0.72456(8) 0.2021(3) 0.75442(16) 0.0391(6) Uani 1 1 d . . .
H43 H 0.7479 0.2116 0.7955 0.047 Uiso 1 1 calc R . .
C44 C 0.70368(8) 0.3107(2) 0.71832(15) 0.0351(6) Uani 1 1 d . . .
H44 H 0.7130 0.3920 0.7360 0.042 Uiso 1 1 calc R . .
C45 C 0.63602(8) 0.5521(2) 0.49375(14) 0.0327(6) Uani 1 1 d . . .
H45 H 0.6405 0.6309 0.5193 0.039 Uiso 1 1 calc R . .
C46 C 0.61010(8) 0.5476(3) 0.42233(15) 0.0344(6) Uani 1 1 d . . .
H46 H 0.6051 0.4678 0.3981 0.041 Uiso 1 1 calc R . .
C47 C 0.58874(8) 0.6585(3) 0.37846(16) 0.0382(6) Uani 1 1 d . . .
C48 C 0.57275(11) 0.8773(3) 0.3808(2) 0.0612(9) Uani 1 1 d . . .
H48A H 0.5443 0.8633 0.3613 0.073 Uiso 1 1 calc R . .
H48B H 0.5825 0.8978 0.3370 0.073 Uiso 1 1 calc R . .
C49 C 0.5825(2) 0.9842(4) 0.4415(3) 0.116(2) Uani 1 1 d . . .
H49A H 0.6107 0.9979 0.4591 0.174 Uiso 1 1 calc R . .
H49B H 0.5736 0.9606 0.4853 0.174 Uiso 1 1 calc R . .
H49C H 0.5694 1.0617 0.4183 0.174 Uiso 1 1 calc R . .

loop_
_atom_site_aniso_label
_atom_site_aniso_U_11
_atom_site_aniso_U_22
_atom_site_aniso_U_33
_atom_site_aniso_U_23
_atom_site_aniso_U_13
_atom_site_aniso_U_12
O1 0.0427(9) 0.0140(8) 0.0246(8) 0.0005(6) 0.0185(7) -0.0016(6)
O2 0.0496(10) 0.0147(8) 0.0250(8) -0.0090(7) 0.0144(7) -0.0045(7)
O3 0.0303(8) 0.0089(8) 0.0353(8) -0.0001(6) 0.0063(6) -0.0014(6)
O4 0.0352(9) 0.0157(8) 0.0312(8) 0.0038(7) 0.0130(7) -0.0043(7)
O5 0.0363(9) 0.0191(9) 0.0217(8) -0.0045(6) 0.0059(6) 0.0029(7)
O6 0.0402(9) 0.0163(8) 0.0201(7) 0.0014(6) 0.0103(6) -0.0005(6)
O7 0.0451(10) 0.0178(9) 0.0312(9) -0.0107(7) 0.0102(7) -0.0022(7)
O8 0.0465(12) 0.0687(16) 0.0351(10) 0.0076(10) 0.0062(9) 0.0127(10)
O9 0.0568(12) 0.0366(12) 0.0390(10) 0.0137(9) 0.0101(9) 0.0067(9)
N1 0.0379(11) 0.0074(9) 0.0247(9) -0.0024(7) 0.0125(8) 0.0009(8)
N2 0.0300(10) 0.0072(9) 0.0274(9) 0.0004(7) 0.0130(7) -0.0008(7)
N3 0.0279(10) 0.0158(10) 0.0251(9) -0.0011(7) 0.0094(7) -0.0029(7)
N4 0.0332(10) 0.0184(10) 0.0170(8) -0.0058(7) 0.0060(7) 0.0004(8)
N5 0.0414(11) 0.0081(9) 0.0186(8) -0.0013(7) 0.0099(7) 0.0001(8)
N6 0.0386(11) 0.0146(10) 0.0193(9) -0.0047(7) 0.0061(8) 0.0002(8)
C1 0.0382(13) 0.0194(12) 0.0277(11) -0.0031(9) 0.0169(10) -0.0010(10)
C2 0.0487(15) 0.0212(13) 0.0369(13) 0.0026(10) 0.0241(11) -0.0018(11)
C3 0.0383(14) 0.0215(13) 0.0451(14) 0.0056(11) 0.0172(11) 0.0010(10)
C4 0.0517(16) 0.0285(14) 0.0206(11) 0.0007(9) 0.0135(10) 0.0010(11)
C5 0.0303(12) 0.0162(11) 0.0187(10) -0.0008(8) 0.0084(8) 0.0030(9)
C6 0.0294(11) 0.0111(11) 0.0235(10) 0.0008(8) 0.0115(8) 0.0019(8)
C7 0.0356(13) 0.0189(12) 0.0235(11) -0.0009(9) 0.0076(9) 0.0032(9)
C8 0.0289(12) 0.0305(14) 0.0351(13) -0.0062(11) 0.0069(10) -0.0049(10)
C9 0.0302(15) 0.062(2) 0.078(2) -0.0292(18) 0.0066(14) 0.0068(14)
C10 0.0371(15) 0.0519(19) 0.0366(14) 0.0003(13) -0.0045(11) -0.0005(13)
C11 0.0321(12) 0.0158(12) 0.0178(9) 0.0023(8) 0.0075(8) 0.0017(9)
C12 0.0380(13) 0.0093(11) 0.0252(10) -0.0010(8) 0.0153(9) -0.0012(9)
C13 0.0511(15) 0.0239(13) 0.0216(11) -0.0024(9) 0.0158(10) -0.0066(11)
C14 0.0405(14) 0.0128(11) 0.0470(14) -0.0019(10) 0.0241(11) 0.0020(10)
C15 0.0247(11) 0.0134(11) 0.0249(10) 0.0028(8) 0.0105(8) 0.0057(8)
C16 0.0313(13) 0.0228(13) 0.0266(11) 0.0024(9) 0.0088(9) 0.0005(9)
C17 0.0338(13) 0.0447(17) 0.0321(12) 0.0076(12) 0.0120(10) 0.0089(12)
C18 0.0270(13) 0.062(2) 0.0333(14) 0.0101(13) 0.0048(10) 0.0062(12)
C19 0.0363(15) 0.092(3) 0.0329(14) 0.0112(15) 0.0030(11) -0.0167(16)
C20 0.055(2) 0.126(4) 0.0301(15) 0.0012(18) 0.0015(14) -0.020(2)
C21 0.0381(17) 0.100(3) 0.0461(18) 0.0058(18) -0.0086(13) -0.0217(18)
C22 0.0266(14) 0.108(3) 0.0502(18) 0.0176(19) 0.0047(12) -0.0113(17)
C23 0.0268(13) 0.068(2) 0.0415(15) 0.0133(14) 0.0085(11) 0.0051(13)
C24 0.0327(12) 0.0183(12) 0.0219(10) 0.0012(9) 0.0056(9) -0.0025(9)
C25 0.0361(12) 0.0135(11) 0.0177(10) 0.0018(8) 0.0088(8) 0.0017(9)
C26 0.0334(12) 0.0130(11) 0.0234(11) 0.0004(8) 0.0093(9) 0.0020(9)
C27 0.0308(11) 0.0125(11) 0.0222(10) -0.0010(8) 0.0102(8) 0.0012(9)
C28 0.0327(12) 0.0176(12) 0.0250(11) -0.0025(9) 0.0085(9) 0.0015(9)
C29 0.0304(13) 0.0306(14) 0.0337(13) -0.0074(10) 0.0093(10) 0.0032(10)
C30 0.0404(15) 0.0430(17) 0.0444(15) -0.0073(13) 0.0065(12) 0.0061(13)
C31 0.0395(15) 0.056(2) 0.0435(15) 0.0079(13) 0.0229(12) 0.0016(13)
C32 0.0281(11) 0.0123(11) 0.0190(9) 0.0001(8) 0.0070(8) 0.0018(9)
C33 0.0412(13) 0.0124(11) 0.0161(9) -0.0033(8) 0.0106(9) 0.0005(9)
C34 0.0606(17) 0.0274(14) 0.0167(10) -0.0046(9) 0.0157(10) -0.0032(12)
C35 0.0415(14) 0.0194(13) 0.0323(12) -0.0047(10) 0.0086(10) 0.0088(10)
C36 0.0426(13) 0.0145(11) 0.0151(9) 0.0009(8) 0.0084(9) 0.0044(9)
C37 0.0351(13) 0.0230(13) 0.0287(12) -0.0027(9) 0.0077(9) 0.0034(10)
C38 0.0413(14) 0.0231(14) 0.0370(13) -0.0006(10) 0.0145(10) 0.0033(11)
C39 0.0390(13) 0.0211(13) 0.0315(12) 0.0003(10) 0.0162(10) -0.0052(10)
C40 0.0443(15) 0.0302(14) 0.0303(12) -0.0012(11) 0.0138(10) -0.0051(12)
C41 0.0549(17) 0.0257(15) 0.0402(14) 0.0009(11) 0.0219(12) -0.0111(12)
C42 0.0547(17) 0.0233(14) 0.0390(14) 0.0059(11) 0.0193(12) 0.0023(12)
C43 0.0433(15) 0.0289(15) 0.0414(14) 0.0017(12) 0.0072(11) -0.0038(12)
C44 0.0454(15) 0.0194(14) 0.0434(14) -0.0004(11) 0.0177(12) -0.0049(11)
C45 0.0412(14) 0.0245(14) 0.0319(12) -0.0014(10) 0.0103(10) -0.0001(10)
C46 0.0400(14) 0.0277(14) 0.0380(13) 0.0000(11) 0.0154(11) 0.0022(11)
C47 0.0339(14) 0.0458(18) 0.0387(14) 0.0032(12) 0.0168(11) 0.0056(12)
C48 0.072(2) 0.042(2) 0.070(2) 0.0289(17) 0.0224(17) 0.0137(16)
C49 0.229(7) 0.043(3) 0.083(3) 0.025(2) 0.060(4) 0.049(3)

loop_
_atom_type_symbol
_atom_type_description
_atom_type_scat_dispersion_real
_atom_type_scat_dispersion_imag
_atom_type_scat_source
C C 0.0033 0.0016 'International Tables Vol C Tables 4.2.6.8 and 6.1.1.4'
H H 0.0000 0.0000 'International Tables Vol C Tables 4.2.6.8 and 6.1.1.4'
N N 0.0061 0.0033 'International Tables Vol C Tables 4.2.6.8 and 6.1.1.4'
O O 0.0106 0.0060 'International Tables Vol C Tables 4.2.6.8 and 6.1.1.4'

loop_
_geom_angle_atom_site_label_1
_geom_angle_atom_site_label_2
_geom_angle_atom_site_label_3
_geom_angle
_geom_angle_site_symmetry_1
_geom_angle_site_symmetry_3
C5 O1 C1 120.93(17) . .
C47 O9 C48 114.6(2) . .
C5 N1 C6 119.32(18) . .
C11 N2 C12 119.95(18) . .
C15 N3 C16 121.05(19) . .
C26 N4 C27 124.42(17) . .
C32 N5 C33 124.85(18) . .
C36 N6 C37 123.43(19) . .
O1 C1 C2 102.18(17) . .
O1 C1 C4 111.43(19) . .
C2 C1 C4 110.9(2) . .
O1 C1 C3 108.90(18) . .
C2 C1 C3 110.4(2) . .
C4 C1 C3 112.5(2) . .
O2 C5 O1 125.3(2) . .
O2 C5 N1 123.8(2) . .
O1 C5 N1 110.86(18) . .
N1 C6 C7 113.10(18) . .
N1 C6 C11 114.43(17) . .
C7 C6 C11 108.59(18) . .
C6 C7 C8 115.2(2) . .
C9 C8 C7 113.2(2) . .
C9 C8 C10 110.2(2) . .
C7 C8 C10 108.3(2) . .
O3 C11 N2 121.3(2) . .
O3 C11 C6 120.18(19) . .
N2 C11 C6 118.40(19) . .
N2 C12 C13 111.34(19) . .
N2 C12 C14 108.49(17) . .
C13 C12 C14 109.30(19) . .
N2 C12 C15 110.01(17) . .
C13 C12 C15 110.27(18) . .
C14 C12 C15 107.33(18) . .
O4 C15 N3 122.9(2) . .
O4 C15 C12 121.18(19) . .
N3 C15 C12 115.62(19) . .
N3 C16 C24 111.18(19) . .
N3 C16 C17 109.7(2) . .
C24 C16 C17 112.97(19) . .
C18 C17 C16 112.3(2) . .
C23 C18 C19 117.4(3) . .
C23 C18 C17 120.3(2) . .
C19 C18 C17 122.2(3) . .
C20 C19 C18 120.7(3) . .
C19 C20 C21 121.5(3) . .
C20 C21 C22 118.6(3) . .
C23 C22 C21 120.3(3) . .
C22 C23 C18 121.4(3) . .
C25 C24 C16 126.5(2) . .
C24 C25 C26 122.22(19) . .
O5 C26 N4 122.6(2) . .
O5 C26 C25 122.1(2) . .
N4 C26 C25 115.26(18) . .
N4 C27 C32 110.03(18) . .
N4 C27 C28 107.71(17) . .
C32 C27 C28 109.41(18) . .
C27 C28 C29 115.34(19) . .
C30 C29 C31 110.8(2) . .
C30 C29 C28 108.2(2) . .
C31 C29 C28 112.0(2) . .
O6 C32 N5 124.21(19) . .
O6 C32 C27 121.04(18) . .
N5 C32 C27 114.61(18) . .
N5 C33 C36 113.55(18) . .
N5 C33 C35 111.09(18) . .
C36 C33 C35 110.83(19) . .
N5 C33 C34 105.26(18) . .
C36 C33 C34 106.88(18) . .
C35 C33 C34 108.9(2) . .
O7 C36 N6 122.0(2) . .
O7 C36 C33 120.2(2) . .
N6 C36 C33 117.63(19) . .
N6 C37 C45 108.8(2) . .
N6 C37 C38 111.82(18) . .
C45 C37 C38 109.9(2) . .
C39 C38 C37 112.3(2) . .
C44 C39 C40 119.0(2) . .
C44 C39 C38 120.8(2) . .
C40 C39 C38 120.2(2) . .
C41 C40 C39 119.8(2) . .
C42 C41 C40 120.4(2) . .
C43 C42 C41 120.2(3) . .
C42 C43 C44 120.3(2) . .
C39 C44 C43 120.3(2) . .
C46 C45 C37 124.0(2) . .
C45 C46 C47 125.3(2) . .
O8 C47 O9 123.7(3) . .
O8 C47 C46 123.3(3) . .
O9 C47 C46 113.0(2) . .
O9 C48 C49 104.7(3) . .

loop_
_geom_bond_atom_site_label_1
_geom_bond_atom_site_label_2
_geom_bond_distance
_geom_bond_site_symmetry_2
O1 C5 1.338(3) .
O1 C1 1.486(3) .
O2 C5 1.224(3) .
O3 C11 1.237(3) .
O4 C15 1.237(3) .
O5 C26 1.243(3) .
O6 C32 1.221(3) .
O7 C36 1.242(3) .
O8 C47 1.196(3) .
O9 C47 1.345(4) .
O9 C48 1.452(4) .
N1 C5 1.352(3) .
N1 C6 1.454(3) .
N2 C11 1.353(3) .
N2 C12 1.458(3) .
N3 C15 1.337(3) .
N3 C16 1.469(3) .
N4 C26 1.333(3) .
N4 C27 1.470(3) .
N5 C32 1.359(3) .
N5 C33 1.470(3) .
N6 C36 1.349(3) .
N6 C37 1.452(3) .
C1 C2 1.513(3) .
C1 C4 1.516(3) .
C1 C3 1.531(3) .
C6 C7 1.522(3) .
C6 C11 1.527(3) .
C7 C8 1.537(3) .
C8 C9 1.507(4) .
C8 C10 1.542(3) .
C12 C13 1.531(3) .
C12 C14 1.533(3) .
C12 C15 1.540(3) .
C16 C24 1.494(3) .
C16 C17 1.552(3) .
C17 C18 1.491(4) .
C18 C23 1.395(4) .
C18 C19 1.400(4) .
C19 C20 1.374(5) .
C20 C21 1.380(5) .
C21 C22 1.385(5) .
C22 C23 1.383(4) .
C24 C25 1.322(3) .
C25 C26 1.483(3) .
C27 C32 1.528(3) .
C27 C28 1.530(3) .
C28 C29 1.538(3) .
C29 C30 1.524(4) .
C29 C31 1.529(4) .
C33 C36 1.514(3) .
C33 C35 1.535(3) .
C33 C34 1.543(3) .
C37 C45 1.505(3) .
C37 C38 1.543(4) .
C38 C39 1.514(3) .
C39 C44 1.376(4) .
C39 C40 1.412(4) .
C40 C41 1.384(4) .
C41 C42 1.378(4) .
C42 C43 1.367(4) .
C43 C44 1.398(4) .
C45 C46 1.329(3) .
C46 C47 1.472(4) .
C48 C49 1.521(6) .

loop_
_platon_squeeze_void_nr
_platon_squeeze_void_average_x
_platon_squeeze_void_average_y
_platon_squeeze_void_average_z
_platon_squeeze_void_volume
_platon_squeeze_void_count_electrons
_platon_squeeze_void_content
1 0.000 -0.105 -0.004 850 105 ' '
2 0.500 0.066 1.031 850 105 ' '
3 0.350 0.166 0.196 8 0 ' '
4 0.650 0.166 0.804 8 0 ' '
5 0.150 0.666 0.804 8 0 ' '
6 0.850 0.666 0.196 8 0 ' '
